data_4343112
loop_
_publ_author_name
'Cazacu, Maria'
'Shova, Sergiu'
'Soroceanu, Alina'
'Machata, Peter'
'Bucinsky, Lukas'
'Breza, Martin'
'Rapta, Peter'
'Telser, Joshua'
'Krzystek, J.'
'Arion, Vladimir B.'

_publ_section_title
;
 Charge and Spin States in Schiff Base Metal Complexes with a Disiloxane
 Unit Exhibiting a Strong Noninnocent Ligand Character: Synthesis,
 Structure, Spectroelectrochemistry, and Theoretical Calculations.
;
_journal_issue 12
_journal_name_full 'Inorganic chemistry'
_journal_page_first 5691
_journal_page_last 5706
_journal_paper_doi 10.1021/acs.inorgchem.5b00229
_journal_volume 54
_journal_year 2015
_chemical_formula_moiety 'C40 H66 Cu N2 O3 Si2'
_chemical_formula_sum 'C40 H66 Cu N2 O3 Si2'
_chemical_formula_weight 742.67
_chemical_name_systematic
;
 ? 
;
_space_group_crystal_system monoclinic
_space_group_IT_number 14
_space_group_name_Hall '-P 2yn'
_space_group_name_H-M_alt 'P 1 21/n 1'
_symmetry_space_group_name_Hall '-P 2yn'
_symmetry_space_group_name_H-M 'P 1 21/n 1'
_atom_sites_solution_hydrogens geom
_atom_sites_solution_primary heavy
_atom_sites_solution_secondary difmap
_audit_creation_date 2015-04-23
_cell_angle_alpha 90.00
_cell_angle_beta 110.435(12)
_cell_angle_gamma 90.00
_cell_formula_units_Z 4
_cell_length_a 14.2195(12)
_cell_length_b 19.482(3)
_cell_length_c 17.222(2)
_cell_measurement_reflns_used 3578
_cell_measurement_temperature 293(2)
_cell_measurement_theta_max 29.1566
_cell_measurement_theta_min 2.4351
_cell_volume 4470.7(10)
_computing_cell_refinement
;
CrysAlisPro, Agilent Technologies,
Version 1.171.35.15 (release 03-08-2011 CrysAlis171 .NET)
(compiled Aug  3 2011,13:03:54)
;
_computing_data_collection
;
CrysAlisPro, Agilent Technologies,
Version 1.171.35.15 (release 03-08-2011 CrysAlis171 .NET)
(compiled Aug  3 2011,13:03:54)
;
_computing_data_reduction
;
CrysAlisPro, Agilent Technologies,
Version 1.171.35.15 (release 03-08-2011 CrysAlis171 .NET)
(compiled Aug  3 2011,13:03:54)
;
_computing_molecular_graphics 'Olex2 (Dolomanov et al., 2009)'
_computing_publication_material 'Olex2 (Dolomanov et al., 2009)'
_computing_structure_refinement 'ShelXL (Sheldrick, 2008)'
_computing_structure_solution 'ShelXS (Sheldrick, 2008)'
_diffrn_ambient_temperature 293(2)
_diffrn_detector_area_resol_mean 16.1593
_diffrn_measured_fraction_theta_full 0.999
_diffrn_measured_fraction_theta_max 0.999
_diffrn_measurement_details
;
  1 omega  -78.00  -48.00   1.0000    6.0000
omega____ theta____ kappa____ phi______ frames
    -      -14.4284  178.0000  -60.0000 30

  2 omega  -20.00    9.00   1.0000    6.0000
omega____ theta____ kappa____ phi______ frames
    -      -14.4284  -99.0000 -120.0000 29

  3 omega  -16.00   22.00   1.0000    6.0000
omega____ theta____ kappa____ phi______ frames
    -      -14.4284  -99.0000   60.0000 38

  4 omega  -31.00   -4.00   1.0000    6.0000
omega____ theta____ kappa____ phi______ frames
    -      -14.4284   77.0000  -30.0000 27

  5 omega  -44.00   57.00   1.0000    6.0000
omega____ theta____ kappa____ phi______ frames
    -      -14.4284   19.0000  -90.0000 101
;
_diffrn_measurement_device_type 'Xcalibur, Eos'
_diffrn_measurement_method '\w scans'
_diffrn_orient_matrix_UB_11 0.0062605000
_diffrn_orient_matrix_UB_12 -0.0361046000
_diffrn_orient_matrix_UB_13 0.0024649000
_diffrn_orient_matrix_UB_21 0.0243259000
_diffrn_orient_matrix_UB_22 0.0014637000
_diffrn_orient_matrix_UB_23 -0.0295818000
_diffrn_orient_matrix_UB_31 0.0469249000
_diffrn_orient_matrix_UB_32 0.0040675000
_diffrn_orient_matrix_UB_33 0.0324547000
_diffrn_radiation_monochromator graphite
_diffrn_radiation_type MoK\a
_diffrn_radiation_wavelength 0.71073
_diffrn_reflns_av_R_equivalents 0.0374
_diffrn_reflns_av_unetI/netI 0.0670
_diffrn_reflns_limit_h_max 17
_diffrn_reflns_limit_h_min -17
_diffrn_reflns_limit_k_max 24
_diffrn_reflns_limit_k_min -21
_diffrn_reflns_limit_l_max 21
_diffrn_reflns_limit_l_min -21
_diffrn_reflns_number 20612
_diffrn_reflns_theta_full 26.00
_diffrn_reflns_theta_max 26.00
_diffrn_reflns_theta_min 2.44
_diffrn_source 'Enhance (Mo) X-ray Source'
_exptl_absorpt_coefficient_mu 0.576
_exptl_absorpt_correction_T_max 1.00000
_exptl_absorpt_correction_T_min 0.88991
_exptl_absorpt_correction_type multi-scan
_exptl_absorpt_process_details
;
CrysAlisPro, Agilent Technologies,
Version 1.171.35.15 (release 03-08-2011 CrysAlis171 .NET)
(compiled Aug  3 2011,13:03:54)
Empirical absorption correction using spherical harmonics,
 implemented in SCALE3 ABSPACK scaling algorithm.
;
_exptl_crystal_colour 'clear dark green'
_exptl_crystal_colour_lustre clear
_exptl_crystal_colour_modifier dark
_exptl_crystal_colour_primary green
_exptl_crystal_density_diffrn 1.103
_exptl_crystal_density_method 'not measured'
_exptl_crystal_description prism
_exptl_crystal_F_000 1604
_exptl_crystal_size_max 0.3
_exptl_crystal_size_mid 0.1
_exptl_crystal_size_min 0.1
_refine_diff_density_max 0.554
_refine_diff_density_min -0.431
_refine_diff_density_rms 0.059
_refine_ls_extinction_method none
_refine_ls_goodness_of_fit_ref 1.054
_refine_ls_hydrogen_treatment constr
_refine_ls_matrix_type full
_refine_ls_number_parameters 428
_refine_ls_number_reflns 8779
_refine_ls_number_restraints 66
_refine_ls_restrained_S_all 1.067
_refine_ls_R_factor_all 0.1184
_refine_ls_R_factor_gt 0.0666
_refine_ls_shift/su_max 0.004
_refine_ls_shift/su_mean 0.000
_refine_ls_structure_factor_coef Fsqd
_refine_ls_weighting_details 'calc w=1/[\s^2^(Fo^2^)+(0.0825P)^2^+0.7697P] where P=(Fo^2^+2Fc^2^)/3'
_refine_ls_weighting_scheme calc
_refine_ls_wR_factor_gt 0.1564
_refine_ls_wR_factor_ref 0.1795
_reflns_number_gt 5373
_reflns_number_total 8779
_reflns_threshold_expression >2sigma(I)
_cod_data_source_file ic5b00229_si_002.cif
_cod_data_source_block shi_498_la
_cod_depositor_comments 'Adding full bibliography for 4343111--4343113.cif.'
_cod_original_cell_volume 4470.5(10)
_cod_database_code 4343112
_chemical_oxdiff_formula 'C40 H40 Cu1 N2 O5'
_chemical_oxdiff_usercomment LA_74
_reflns_odcompleteness_completeness 99.89
_reflns_odcompleteness_iscentric 1
_reflns_odcompleteness_theta 26.32
_olex2_refinement_description
;
1. Fixed Uiso
 At 1.2 times of:
  All C(H) groups, All C(H,H) groups
 At 1.5 times of:
  All C(H,H,H) groups
2. Restrained distances
 C35X-C33 \\sim C34-C33 \\sim C34X-C33 \\sim C36-C33 \\sim C36X-C33 \\sim
C35-C33 \\sim C25-C27 \\sim C25-
 C27X \\sim C25-C26 \\sim C25-C28X \\sim C25-C28 \\sim C25-C26X
 with sigma of 0.02
3. Uiso/Uaniso restraints and constraints
Uiso(C34) = Uiso(C34X) = Uiso(C36) = Uiso(C36X) = Uiso(C35) = Uiso(C35X) =
Uiso(C27X) = Uiso(C27) = Uiso(C28) = Uiso(C28X) = Uiso(C26X) = Uiso(C26)
4. Others
 Sof(C27X)=Sof(H27D)=Sof(H27E)=Sof(H27F)=Sof(C28X)=Sof(H28D)=Sof(H28E)=
 Sof(H28F)=Sof(C26X)=Sof(H26D)=Sof(H26E)=Sof(H26F)=1-FVAR(1)
 Sof(C28)=Sof(H28A)=Sof(H28B)=Sof(H28C)=Sof(C27)=Sof(H27A)=Sof(H27B)=Sof(H27C)=
 Sof(C26)=Sof(H26A)=Sof(H26B)=Sof(H26C)=FVAR(1)
 Sof(C36X)=Sof(H36A)=Sof(H36B)=Sof(H36C)=Sof(C35X)=Sof(H35D)=Sof(H35E)=
 Sof(H35F)=Sof(C34X)=Sof(H34D)=Sof(H34E)=Sof(H34F)=1-FVAR(2)
 Sof(C34)=Sof(H34A)=Sof(H34B)=Sof(H34C)=Sof(C36)=Sof(H36D)=Sof(H36E)=Sof(H36F)=
 Sof(C35)=Sof(H35A)=Sof(H35B)=Sof(H35C)=FVAR(2)
5.a Riding coordinates:
 C34(H34A,H34B,H34C), C36X(H36A,H36B,H36C), C28(H28A,H28B,H28C), C27(H27A,H27B,
 H27C), C26(H26A,H26B,H26C), C36(H36D,H36E,H36F), C35(H35A,H35B,H35C),
 C35X(H35D,H35E,H35F), C34X(H34D,H34E,H34F), C27X(H27D,H27E,H27F), C28X(H28D,
 H28E,H28F), C26X(H26D,H26E,H26F)
5.b Secondary CH2 refined with riding coordinates:
 C15(H15A,H15B), C8(H8A,H8B), C17(H17A,H17B), C16(H16A,H16B), C10(H10A,H10B),
 C9(H9A,H9B)
5.c Aromatic/amide H refined with riding coordinates:
 C18(H18), C20(H20), C22(H22), C3(H3), C7(H7), C5(H5)
5.d Idealised Me refined as rotating group:
 C30(H30A,H30B,H30C), C32(H32A,H32B,H32C), C40(H40A,H40B,H40C), C31(H31A,H31B,
 H31C), C38(H38A,H38B,H38C), C39(H39A,H39B,H39C), C11(H11A,H11B,H11C), C13(H13A,
 H13B,H13C), C12(H12A,H12B,H12C), C14(H14A,H14B,H14C)
;

loop_
_space_group_symop_id
_space_group_symop_operation_xyz
1 'x, y, z'
2 '-x+1/2, y+1/2, -z+1/2'
3 '-x, -y, -z'
4 'x-1/2, -y-1/2, z-1/2'

loop_
_atom_site_label
_atom_site_type_symbol
_atom_site_fract_x
_atom_site_fract_y
_atom_site_fract_z
_atom_site_U_iso_or_equiv
_atom_site_adp_type
_atom_site_occupancy
_atom_site_calc_flag
_atom_site_disorder_assembly
_atom_site_disorder_group
_atom_site_refinement_flags_posn
Cu1 Cu 0.50497(3) 0.27720(3) 0.51735(3) 0.04641(18) Uani 1 d . . .
Si2 Si 0.73858(10) 0.08106(8) 0.44532(9) 0.0797(4) Uani 1 d . . .
N1 N 0.3787(2) 0.23313(17) 0.45016(17) 0.0494(8) Uani 1 d . . .
Si1 Si 0.51140(10) 0.04555(8) 0.33932(8) 0.0759(4) Uani 1 d . . .
N2 N 0.6520(2) 0.28469(16) 0.56167(17) 0.0455(8) Uani 1 d . . .
O2 O 0.49300(16) 0.34546(14) 0.43578(13) 0.0505(7) Uani 1 d . . .
O1 O 0.49576(16) 0.24314(15) 0.61872(14) 0.0529(7) Uani 1 d . . .
C18 C 0.7011(2) 0.3317(2) 0.5400(2) 0.0458(9) Uani 1 d . . .
H18 H 0.7707 0.3293 0.5637 0.055 Uiso 1 calc . . R
C23 C 0.5259(2) 0.4525(2) 0.38471(19) 0.0424(9) Uani 1 d . . .
C20 C 0.7304(2) 0.4377(2) 0.4774(2) 0.0486(10) Uani 1 d . . .
H20 H 0.7983 0.4319 0.5076 0.058 Uiso 1 calc . . R
C22 C 0.5970(3) 0.5000(2) 0.3839(2) 0.0489(10) Uani 1 d . . .
H22 H 0.5751 0.5389 0.3513 0.059 Uiso 1 calc . . R
C30 C 0.3494(3) 0.4558(3) 0.3876(3) 0.0750(14) Uani 1 d . . .
H30A H 0.3490 0.4085 0.4034 0.112 Uiso 1 calc . . GR
H30B H 0.2820 0.4702 0.3570 0.112 Uiso 1 calc . . GR
H30C H 0.3764 0.4836 0.4364 0.112 Uiso 1 calc . . GR
C29 C 0.4141(3) 0.4638(2) 0.3336(2) 0.0521(10) Uani 1 d . . .
C24 C 0.5579(2) 0.39287(19) 0.43573(19) 0.0400(8) Uani 1 d . . .
C19 C 0.6615(2) 0.3876(2) 0.4837(2) 0.0435(9) Uani 1 d . . .
C21 C 0.7004(3) 0.4940(2) 0.4286(2) 0.0496(10) Uani 1 d B . .
C1 C 0.4142(2) 0.22513(19) 0.6324(2) 0.0455(9) Uani 1 d . . .
C15 C 0.7475(3) 0.1620(2) 0.5045(3) 0.0688(12) Uani 1 d . . .
H15A H 0.8180 0.1724 0.5324 0.083 Uiso 1 calc . . R
H15B H 0.7192 0.1987 0.4651 0.083 Uiso 1 calc . . R
C3 C 0.3225(3) 0.2046(2) 0.7250(2) 0.0584(11) Uani 1 d . . .
H3 H 0.3218 0.2033 0.7788 0.070 Uiso 1 calc . . R
C7 C 0.3159(3) 0.2087(2) 0.4810(2) 0.0529(10) Uani 1 d . . .
H7 H 0.2584 0.1888 0.4436 0.063 Uiso 1 calc . . R
C8 C 0.3555(3) 0.2271(2) 0.3600(2) 0.0611(12) Uani 1 d . . .
H8A H 0.3570 0.2724 0.3369 0.073 Uiso 1 calc . . R
H8B H 0.2882 0.2088 0.3344 0.073 Uiso 1 calc . . R
C17 C 0.7080(3) 0.2297(2) 0.6162(2) 0.0539(11) Uani 1 d . . .
H17A H 0.6830 0.2235 0.6614 0.065 Uiso 1 calc . . R
H17B H 0.7784 0.2421 0.6396 0.065 Uiso 1 calc . . R
C2 C 0.4121(3) 0.2206(2) 0.7147(2) 0.0525(10) Uani 1 d . . .
C5 C 0.2364(3) 0.1906(2) 0.5826(2) 0.0587(11) Uani 1 d . . .
H5 H 0.1791 0.1786 0.5384 0.070 Uiso 1 calc . . R
C4 C 0.2327(3) 0.1900(2) 0.6603(3) 0.0587(11) Uani 1 d A . .
C32 C 0.3937(4) 0.5352(3) 0.2939(4) 0.110(2) Uani 1 d . . .
H32A H 0.4142 0.5696 0.3365 0.165 Uiso 1 calc . . GR
H32B H 0.3233 0.5400 0.2631 0.165 Uiso 1 calc . . GR
H32C H 0.4309 0.5407 0.2573 0.165 Uiso 1 calc . . GR
C40 C 0.4891(3) 0.2286(3) 0.8728(3) 0.0831(16) Uani 1 d . . .
H40A H 0.4377 0.2603 0.8735 0.125 Uiso 1 calc . . GR
H40B H 0.5499 0.2387 0.9180 0.125 Uiso 1 calc . . GR
H40C H 0.4681 0.1826 0.8783 0.125 Uiso 1 calc . . GR
C31 C 0.3818(3) 0.4111(3) 0.2639(2) 0.0802(15) Uani 1 d . . .
H31A H 0.4119 0.4220 0.2235 0.120 Uiso 1 calc . . GR
H31B H 0.3101 0.4118 0.2382 0.120 Uiso 1 calc . . GR
H31C H 0.4031 0.3662 0.2861 0.120 Uiso 1 calc . . GR
C38 C 0.5424(3) 0.3086(3) 0.7841(3) 0.0752(14) Uani 1 d . . .
H38A H 0.5624 0.3127 0.7366 0.113 Uiso 1 calc . . GR
H38B H 0.5983 0.3194 0.8333 0.113 Uiso 1 calc . . GR
H38C H 0.4883 0.3398 0.7789 0.113 Uiso 1 calc . . GR
C37 C 0.5080(3) 0.2355(2) 0.7900(2) 0.0557(11) Uani 1 d . . .
C39 C 0.5893(3) 0.1830(2) 0.7923(2) 0.0690(13) Uani 1 d . . .
H39A H 0.5672 0.1379 0.8004 0.104 Uiso 1 calc . . GR
H39B H 0.6501 0.1939 0.8370 0.104 Uiso 1 calc . . GR
H39C H 0.6014 0.1845 0.7408 0.104 Uiso 1 calc . . GR
C16 C 0.6969(3) 0.1633(2) 0.5680(2) 0.0606(11) Uani 1 d . . .
H16A H 0.7240 0.1262 0.6070 0.073 Uiso 1 calc . . R
H16B H 0.6260 0.1543 0.5401 0.073 Uiso 1 calc . . R
C25 C 0.7735(3) 0.5505(2) 0.4230(2) 0.0625(12) Uani 1 d . . D
C6 C 0.3233(2) 0.2084(2) 0.5664(2) 0.0497(10) Uani 1 d . . .
C33 C 0.1367(3) 0.1743(3) 0.6792(3) 0.0774(15) Uani 1 d . . D
C10 C 0.4263(3) 0.1066(2) 0.3655(3) 0.0700(13) Uani 1 d . . .
H10A H 0.3581 0.0901 0.3401 0.084 Uiso 1 calc . . R
H10B H 0.4422 0.1055 0.4251 0.084 Uiso 1 calc . . R
C9 C 0.4297(3) 0.1807(2) 0.3396(2) 0.0639(12) Uani 1 d . . .
H9A H 0.4158 0.1821 0.2804 0.077 Uiso 1 calc . . R
H9B H 0.4969 0.1984 0.3670 0.077 Uiso 1 calc . . R
O3 O 0.6250(2) 0.0724(2) 0.3810(2) 0.1077(13) Uani 1 d . . .
C11 C 0.4800(4) 0.0435(4) 0.2253(3) 0.119(2) Uani 1 d . . .
H11A H 0.4969 0.0868 0.2069 0.178 Uiso 1 calc . . GR
H11B H 0.4094 0.0351 0.1987 0.178 Uiso 1 calc . . GR
H11C H 0.5173 0.0075 0.2112 0.178 Uiso 1 calc . . GR
C34 C 0.0513(8) 0.1522(7) 0.6001(6) 0.1084(11) Uiso 0.535(5) d A 1 D
H34A H 0.0360 0.1880 0.5592 0.163 Uiso 0.535(5) d A 1 R
H34B H -0.0073 0.1420 0.6135 0.163 Uiso 0.535(5) d A 1 R
H34C H 0.0721 0.1119 0.5785 0.163 Uiso 0.535(5) d A 1 R
C36X C 0.1470(9) 0.1800(8) 0.7695(6) 0.1084(11) Uiso 0.465(5) d A 2 D
H36A H 0.1737 0.1385 0.7989 0.163 Uiso 0.465(5) d A 2 R
H36B H 0.0814 0.1884 0.7717 0.163 Uiso 0.465(5) d A 2 R
H36C H 0.1904 0.2177 0.7947 0.163 Uiso 0.465(5) d A 2 R
C13 C 0.7737(5) 0.0064(3) 0.5152(4) 0.123(2) Uani 1 d . . .
H13A H 0.8369 0.0150 0.5584 0.185 Uiso 1 calc . . GR
H13B H 0.7793 -0.0335 0.4844 0.185 Uiso 1 calc . . GR
H13C H 0.7231 -0.0013 0.5394 0.185 Uiso 1 calc . . GR
C28 C 0.7630(7) 0.5620(5) 0.3324(5) 0.1084(11) Uiso 0.651(4) d B 1 D
H28A H 0.8085 0.5970 0.3284 0.163 Uiso 0.651(4) d B 1 R
H28B H 0.6956 0.5745 0.2992 0.163 Uiso 0.651(4) d B 1 R
H28C H 0.7800 0.5192 0.3128 0.163 Uiso 0.651(4) d B 1 R
C27 C 0.8821(6) 0.5372(5) 0.4709(6) 0.1084(11) Uiso 0.651(4) d B 1 D
H27A H 0.9028 0.4981 0.4471 0.163 Uiso 0.651(4) d B 1 R
H27B H 0.8918 0.5281 0.5279 0.163 Uiso 0.651(4) d B 1 R
H27C H 0.9213 0.5764 0.4673 0.163 Uiso 0.651(4) d B 1 R
C12 C 0.4983(5) -0.0400(3) 0.3784(4) 0.123(2) Uani 1 d . . .
H12A H 0.5158 -0.0381 0.4375 0.184 Uiso 1 calc . . GR
H12B H 0.5422 -0.0715 0.3649 0.184 Uiso 1 calc . . GR
H12C H 0.4302 -0.0553 0.3535 0.184 Uiso 1 calc . . GR
C14 C 0.8243(5) 0.0870(4) 0.3861(4) 0.140(3) Uani 1 d . . .
H14A H 0.8000 0.1212 0.3437 0.211 Uiso 1 calc . . GR
H14B H 0.8273 0.0434 0.3611 0.211 Uiso 1 calc . . GR
H14C H 0.8901 0.0995 0.4228 0.211 Uiso 1 calc . . GR
C26 C 0.7462(6) 0.6201(5) 0.4529(6) 0.1084(11) Uiso 0.651(4) d B 1 D
H26A H 0.7372 0.6154 0.5053 0.163 Uiso 0.651(4) d B 1 R
H26B H 0.6850 0.6362 0.4122 0.163 Uiso 0.651(4) d B 1 R
H26C H 0.7990 0.6523 0.4580 0.163 Uiso 0.651(4) d B 1 R
C36 C 0.1613(8) 0.1110(6) 0.7368(7) 0.1084(11) Uiso 0.535(5) d A 1 D
H36D H 0.1504 0.0694 0.7049 0.163 Uiso 0.535(5) d A 1 R
H36E H 0.1189 0.1113 0.7696 0.163 Uiso 0.535(5) d A 1 R
H36F H 0.2303 0.1134 0.7725 0.163 Uiso 0.535(5) d A 1 R
C35 C 0.1121(8) 0.2334(6) 0.7204(7) 0.1084(11) Uiso 0.535(5) d A 1 D
H35A H 0.1713 0.2601 0.7474 0.163 Uiso 0.535(5) d A 1 R
H35B H 0.0857 0.2165 0.7610 0.163 Uiso 0.535(5) d A 1 R
H35C H 0.0627 0.2616 0.6811 0.163 Uiso 0.535(5) d A 1 R
C35X C 0.0586(9) 0.2301(6) 0.6375(8) 0.1084(11) Uiso 0.465(5) d A 2 D
H35D H 0.0837 0.2736 0.6626 0.163 Uiso 0.465(5) d A 2 R
H35E H -0.0028 0.2196 0.6465 0.163 Uiso 0.465(5) d A 2 R
H35F H 0.0461 0.2324 0.5791 0.163 Uiso 0.465(5) d A 2 R
C34X C 0.0848(10) 0.1102(6) 0.6393(8) 0.1084(11) Uiso 0.465(5) d A 2 D
H34D H 0.0848 0.1174 0.5842 0.163 Uiso 0.465(5) d A 2 R
H34E H 0.0171 0.1124 0.6389 0.163 Uiso 0.465(5) d A 2 R
H34F H 0.1126 0.0658 0.6587 0.163 Uiso 0.465(5) d A 2 R
C27X C 0.8455(11) 0.5687(10) 0.5106(8) 0.1084(11) Uiso 0.349(4) d B 2 D
H27D H 0.8873 0.5287 0.5264 0.163 Uiso 0.349(4) d B 2 R
H27E H 0.8150 0.5776 0.5513 0.163 Uiso 0.349(4) d B 2 R
H27F H 0.8857 0.6074 0.5072 0.163 Uiso 0.349(4) d B 2 R
C28X C 0.8415(12) 0.5176(9) 0.3805(10) 0.1084(11) Uiso 0.349(4) d B 2 D
H28D H 0.8748 0.5534 0.3617 0.163 Uiso 0.349(4) d B 2 R
H28E H 0.7996 0.4918 0.3338 0.163 Uiso 0.349(4) d B 2 R
H28F H 0.8907 0.4878 0.4175 0.163 Uiso 0.349(4) d B 2 R
C26X C 0.7243(12) 0.6110(8) 0.3724(10) 0.1084(11) Uiso 0.349(4) d B 2 D
H26D H 0.7801 0.6348 0.3657 0.163 Uiso 0.349(4) d B 2 R
H26E H 0.6789 0.6436 0.3819 0.163 Uiso 0.349(4) d B 2 R
H26F H 0.6900 0.5851 0.3232 0.163 Uiso 0.349(4) d B 2 R

loop_
_atom_site_aniso_label
_atom_site_aniso_U_11
_atom_site_aniso_U_22
_atom_site_aniso_U_33
_atom_site_aniso_U_23
_atom_site_aniso_U_13
_atom_site_aniso_U_12
Cu1 0.0361(2) 0.0554(4) 0.0402(3) 0.0047(2) 0.00385(18) -0.0028(2)
Si2 0.0753(8) 0.0707(10) 0.0812(9) -0.0140(8) 0.0126(7) 0.0035(7)
N1 0.0368(15) 0.060(2) 0.0399(16) 0.0060(15) -0.0009(13) -0.0032(14)
Si1 0.0825(9) 0.0750(11) 0.0642(8) -0.0144(7) 0.0183(6) -0.0177(7)
N2 0.0381(15) 0.051(2) 0.0401(15) 0.0036(14) 0.0043(12) 0.0008(14)
O2 0.0389(13) 0.0579(19) 0.0456(14) 0.0090(12) 0.0032(10) -0.0054(12)
O1 0.0374(13) 0.073(2) 0.0411(13) 0.0080(13) 0.0047(10) -0.0071(12)
C18 0.0326(17) 0.055(3) 0.0449(19) -0.0041(19) 0.0068(15) -0.0011(17)
C23 0.0407(18) 0.054(3) 0.0346(17) -0.0024(17) 0.0154(14) -0.0002(17)
C20 0.0350(18) 0.063(3) 0.047(2) -0.007(2) 0.0130(15) 0.0006(18)
C22 0.051(2) 0.055(3) 0.043(2) 0.0016(18) 0.0200(17) -0.0004(19)
C30 0.047(2) 0.102(4) 0.077(3) -0.004(3) 0.022(2) 0.013(2)
C29 0.046(2) 0.054(3) 0.050(2) 0.0042(19) 0.0097(17) 0.0047(18)
C24 0.0364(17) 0.048(2) 0.0350(17) -0.0045(16) 0.0121(14) -0.0005(17)
C19 0.0447(19) 0.047(3) 0.0395(18) -0.0041(17) 0.0149(15) 0.0037(17)
C21 0.047(2) 0.057(3) 0.049(2) -0.003(2) 0.0230(17) -0.0082(18)
C1 0.0423(19) 0.043(2) 0.046(2) 0.0047(17) 0.0077(15) 0.0021(16)
C15 0.059(2) 0.069(3) 0.073(3) 0.002(2) 0.016(2) -0.003(2)
C3 0.060(2) 0.064(3) 0.050(2) 0.012(2) 0.0180(19) -0.005(2)
C7 0.0385(19) 0.060(3) 0.048(2) 0.0054(19) 0.0008(16) -0.0040(18)
C8 0.054(2) 0.077(3) 0.041(2) 0.011(2) 0.0020(17) -0.012(2)
C17 0.044(2) 0.066(3) 0.041(2) 0.005(2) 0.0016(16) 0.0042(19)
C2 0.047(2) 0.058(3) 0.045(2) 0.0092(19) 0.0080(16) 0.0021(18)
C5 0.042(2) 0.067(3) 0.059(2) 0.014(2) 0.0071(17) -0.0088(19)
C4 0.051(2) 0.059(3) 0.064(3) 0.019(2) 0.0166(19) -0.003(2)
C32 0.065(3) 0.092(4) 0.142(5) 0.050(4) -0.002(3) 0.005(3)
C40 0.079(3) 0.110(5) 0.050(2) 0.003(3) 0.010(2) -0.008(3)
C31 0.065(3) 0.115(5) 0.049(2) -0.004(3) 0.004(2) 0.001(3)
C38 0.067(3) 0.076(4) 0.064(3) 0.000(3) -0.002(2) -0.009(2)
C37 0.057(2) 0.063(3) 0.0380(19) 0.0055(19) 0.0060(17) 0.000(2)
C39 0.060(2) 0.078(4) 0.055(2) 0.015(2) 0.0028(19) 0.010(2)
C16 0.053(2) 0.059(3) 0.057(2) 0.020(2) 0.0025(19) 0.007(2)
C25 0.050(2) 0.075(3) 0.065(2) 0.003(2) 0.0236(19) -0.015(2)
C6 0.0404(19) 0.056(3) 0.046(2) 0.0104(18) 0.0059(16) -0.0026(17)
C33 0.065(3) 0.104(5) 0.066(3) 0.013(3) 0.027(2) -0.013(3)
C10 0.080(3) 0.078(4) 0.054(2) -0.004(2) 0.026(2) -0.021(3)
C9 0.063(2) 0.080(4) 0.045(2) 0.003(2) 0.0141(18) -0.018(2)
O3 0.081(2) 0.090(3) 0.125(3) -0.011(2) 0.001(2) -0.010(2)
C11 0.132(5) 0.160(7) 0.075(3) -0.031(4) 0.050(3) -0.018(4)
C13 0.146(6) 0.084(5) 0.112(5) -0.007(4) 0.012(4) 0.028(4)
C12 0.172(6) 0.064(4) 0.133(5) -0.002(4) 0.055(5) -0.016(4)
C14 0.139(6) 0.168(8) 0.126(5) -0.048(5) 0.061(4) -0.003(5)

loop_
_atom_type_symbol
_atom_type_description
_atom_type_scat_dispersion_real
_atom_type_scat_dispersion_imag
_atom_type_scat_source
C C 0.0033 0.0016 'International Tables Vol C Tables 4.2.6.8 and 6.1.1.4'
H H 0.0000 0.0000 'International Tables Vol C Tables 4.2.6.8 and 6.1.1.4'
N N 0.0061 0.0033 'International Tables Vol C Tables 4.2.6.8 and 6.1.1.4'
O O 0.0106 0.0060 'International Tables Vol C Tables 4.2.6.8 and 6.1.1.4'
Cu Cu 0.3201 1.2651 'International Tables Vol C Tables 4.2.6.8 and 6.1.1.4'
Si Si 0.0817 0.0704 'International Tables Vol C Tables 4.2.6.8 and 6.1.1.4'

loop_
_geom_angle_atom_site_label_1
_geom_angle_atom_site_label_2
_geom_angle_atom_site_label_3
_geom_angle
N1 Cu1 N2 153.16(13)
O2 Cu1 N1 92.47(11)
O2 Cu1 N2 92.51(11)
O2 Cu1 O1 154.24(12)
O1 Cu1 N1 92.65(11)
O1 Cu1 N2 94.23(11)
O3 Si2 C15 109.0(2)
O3 Si2 C13 110.1(3)
O3 Si2 C14 108.8(3)
C13 Si2 C15 111.2(2)
C13 Si2 C14 109.3(4)
C14 Si2 C15 108.5(3)
C7 N1 Cu1 123.1(2)
C7 N1 C8 118.4(3)
C8 N1 Cu1 118.5(2)
O3 Si1 C10 108.7(2)
O3 Si1 C11 108.2(2)
O3 Si1 C12 110.3(3)
C11 Si1 C10 109.5(3)
C12 Si1 C10 109.5(3)
C12 Si1 C11 110.6(3)
C18 N2 Cu1 123.6(2)
C18 N2 C17 118.6(3)
C17 N2 Cu1 117.5(2)
C24 O2 Cu1 128.0(2)
C1 O1 Cu1 127.2(2)
N2 C18 H18 116.1
N2 C18 C19 127.7(3)
C19 C18 H18 116.1
C22 C23 C29 120.9(3)
C22 C23 C24 118.4(3)
C24 C23 C29 120.7(3)
C19 C20 H20 119.0
C21 C20 H20 119.0
C21 C20 C19 122.0(3)
C23 C22 H22 117.6
C23 C22 C21 124.8(4)
C21 C22 H22 117.6
H30A C30 H30B 109.5
H30A C30 H30C 109.5
H30B C30 H30C 109.5
C29 C30 H30A 109.5
C29 C30 H30B 109.5
C29 C30 H30C 109.5
C30 C29 C23 110.9(3)
C30 C29 C32 107.7(4)
C32 C29 C23 112.4(3)
C31 C29 C23 108.7(3)
C31 C29 C30 109.3(4)
C31 C29 C32 107.6(4)
O2 C24 C23 120.1(3)
O2 C24 C19 122.6(3)
C19 C24 C23 117.3(3)
C20 C19 C18 117.1(3)
C20 C19 C24 120.8(3)
C24 C19 C18 122.1(3)
C20 C21 C22 116.6(3)
C20 C21 C25 122.9(3)
C22 C21 C25 120.4(4)
O1 C1 C2 121.4(3)
O1 C1 C6 122.0(3)
C2 C1 C6 116.6(3)
Si2 C15 H15A 108.0
Si2 C15 H15B 108.0
H15A C15 H15B 107.3
C16 C15 Si2 117.0(3)
C16 C15 H15A 108.0
C16 C15 H15B 108.0
C2 C3 H3 117.7
C2 C3 C4 124.7(4)
C4 C3 H3 117.7
N1 C7 H7 116.1
N1 C7 C6 127.9(3)
C6 C7 H7 116.1
N1 C8 H8A 109.3
N1 C8 H8B 109.3
N1 C8 C9 111.8(3)
H8A C8 H8B 107.9
C9 C8 H8A 109.3
C9 C8 H8B 109.3
N2 C17 H17A 109.6
N2 C17 H17B 109.6
N2 C17 C16 110.1(3)
H17A C17 H17B 108.1
C16 C17 H17A 109.6
C16 C17 H17B 109.6
C1 C2 C37 120.2(3)
C3 C2 C1 118.7(3)
C3 C2 C37 121.1(3)
C4 C5 H5 118.7
C4 C5 C6 122.6(4)
C6 C5 H5 118.7
C3 C4 C33 120.0(4)
C5 C4 C3 116.4(4)
C5 C4 C33 123.6(4)
C29 C32 H32A 109.5
C29 C32 H32B 109.5
C29 C32 H32C 109.5
H32A C32 H32B 109.5
H32A C32 H32C 109.5
H32B C32 H32C 109.5
H40A C40 H40B 109.5
H40A C40 H40C 109.5
H40B C40 H40C 109.5
C37 C40 H40A 109.5
C37 C40 H40B 109.5
C37 C40 H40C 109.5
C29 C31 H31A 109.5
C29 C31 H31B 109.5
C29 C31 H31C 109.5
H31A C31 H31B 109.5
H31A C31 H31C 109.5
H31B C31 H31C 109.5
H38A C38 H38B 109.5
H38A C38 H38C 109.5
H38B C38 H38C 109.5
C37 C38 H38A 109.5
C37 C38 H38B 109.5
C37 C38 H38C 109.5
C2 C37 C40 111.8(3)
C38 C37 C2 109.3(3)
C38 C37 C40 107.8(4)
C38 C37 C39 111.7(4)
C39 C37 C2 109.4(3)
C39 C37 C40 106.9(3)
C37 C39 H39A 109.5
C37 C39 H39B 109.5
C37 C39 H39C 109.5
H39A C39 H39B 109.5
H39A C39 H39C 109.5
H39B C39 H39C 109.5
C15 C16 C17 115.3(4)
C15 C16 H16A 108.5
C15 C16 H16B 108.5
C17 C16 H16A 108.5
C17 C16 H16B 108.5
H16A C16 H16B 107.5
C21 C25 C26 110.6(4)
C21 C25 C27X 109.6(7)
C21 C25 C28X 106.4(7)
C28 C25 C21 109.9(5)
C28 C25 C26 105.3(6)
C28 C25 C27X 139.4(8)
C28 C25 C28X 55.3(7)
C27 C25 C21 115.5(5)
C27 C25 C28 107.5(5)
C27 C25 C26 107.4(6)
C27 C25 C27X 45.2(6)
C27 C25 C28X 59.5(7)
C27X C25 C26 68.3(8)
C27X C25 C28X 104.3(9)
C28X C25 C26 142.6(8)
C26X C25 C21 114.4(7)
C26X C25 C28 55.1(7)
C26X C25 C27 130.0(8)
C26X C25 C26 51.6(7)
C26X C25 C27X 114.0(10)
C26X C25 C28X 107.2(10)
C1 C6 C7 122.4(3)
C5 C6 C1 120.9(3)
C5 C6 C7 116.7(3)
C4 C33 C36 106.0(5)
C34 C33 C4 110.6(5)
C34 C33 C36 106.1(7)
C34 C33 C35X 64.3(7)
C36X C33 C4 115.3(6)
C36X C33 C34 134.0(7)
C36X C33 C36 58.7(6)
C36X C33 C35X 102.8(8)
C35 C33 C4 109.1(6)
C35 C33 C34 113.8(7)
C35 C33 C36X 52.8(7)
C35 C33 C36 110.9(7)
C35 C33 C35X 54.1(6)
C35 C33 C34X 136.2(8)
C35X C33 C4 108.0(6)
C35X C33 C36 145.9(7)
C34X C33 C4 113.7(6)
C34X C33 C34 41.1(6)
C34X C33 C36X 113.0(8)
C34X C33 C36 65.9(7)
C34X C33 C35X 102.5(8)
Si1 C10 H10A 108.2
Si1 C10 H10B 108.2
H10A C10 H10B 107.3
C9 C10 Si1 116.6(3)
C9 C10 H10A 108.2
C9 C10 H10B 108.2
C8 C9 H9A 108.8
C8 C9 H9B 108.8
C10 C9 C8 113.8(3)
C10 C9 H9A 108.8
C10 C9 H9B 108.8
H9A C9 H9B 107.7
Si1 O3 Si2 161.2(3)
Si1 C11 H11A 109.5
Si1 C11 H11B 109.5
Si1 C11 H11C 109.5
H11A C11 H11B 109.5
H11A C11 H11C 109.5
H11B C11 H11C 109.5
C33 C34 H34A 110.7
C33 C34 H34B 109.2
C33 C34 H34C 108.5
C33 C34 H34D 98.0
C33 C34 H34E 91.9
H34A C34 H34B 109.5
H34A C34 H34C 109.5
H34A C34 H34D 109.0
H34A C34 H34E 145.6
H34B C34 H34C 109.5
H34B C34 H34D 119.9
H34B C34 H34E 36.6
H34C C34 H34D 12.2
H34C C34 H34E 85.8
H34D C34 H34E 92.3
C33 C36X H36A 110.9
C33 C36X H36B 107.8
C33 C36X H36C 109.7
C33 C36X H36E 90.3
C33 C36X H35B 97.1
H36A C36X H36B 109.5
H36A C36X H36C 109.5
H36A C36X H36E 41.6
H36A C36X H35B 140.2
H36B C36X H36C 109.5
H36B C36X H36E 83.1
H36B C36X H35B 32.4
H36C C36X H36E 150.7
H36C C36X H35B 85.5
H36E C36X H35B 114.0
Si2 C13 H13A 109.5
Si2 C13 H13B 109.5
Si2 C13 H13C 109.5
H13A C13 H13B 109.5
H13A C13 H13C 109.5
H13B C13 H13C 109.5
C25 C28 H28A 110.4
C25 C28 H28B 111.4
C25 C28 H28C 106.5
C25 C28 H28D 85.7
C25 C28 H28E 86.5
C25 C28 H26D 78.8
C25 C28 H26F 87.6
H28A C28 H28B 109.5
H28A C28 H28C 109.5
H28A C28 H28D 56.1
H28A C28 H28E 115.0
H28A C28 H26D 48.6
H28A C28 H26F 109.1
H28B C28 H28C 109.5
H28B C28 H28D 161.6
H28B C28 H28E 121.6
H28B C28 H26D 89.0
H28B C28 H26F 26.8
H28C C28 H28D 69.8
H28C C28 H28E 20.3
H28C C28 H26D 156.4
H28C C28 H26F 130.6
H28D C28 H28E 63.9
H28D C28 H26D 88.1
H28D C28 H26F 159.6
H28E C28 H26D 149.3
H28E C28 H26F 134.8
H26D C28 H26F 71.8
C25 C27 H27A 108.3
C25 C27 H27B 110.3
C25 C27 H27C 109.8
C25 C27 H27D 106.7
C25 C27 H27F 87.2
C25 C27 H28F 94.0
H27A C27 H27B 109.5
H27A C27 H27C 109.5
H27A C27 H27D 111.3
H27A C27 H27F 159.0
H27A C27 H28F 16.1
H27B C27 H27C 109.5
H27B C27 H27D 3.6
H27B C27 H27F 76.7
H27B C27 H28F 122.9
H27C C27 H27D 111.1
H27C C27 H27F 50.5
H27C C27 H28F 109.2
H27D C27 H27F 76.0
H27D C27 H28F 124.2
H27F C27 H28F 158.0
Si1 C12 H12A 109.5
Si1 C12 H12B 109.5
Si1 C12 H12C 109.5
H12A C12 H12B 109.5
H12A C12 H12C 109.5
H12B C12 H12C 109.5
Si2 C14 H14A 109.5
Si2 C14 H14B 109.5
Si2 C14 H14C 109.5
H14A C14 H14B 109.5
H14A C14 H14C 109.5
H14B C14 H14C 109.5
C25 C26 H26A 111.2
C25 C26 H26B 108.2
C25 C26 H26C 109.0
C25 C26 H26E 100.3
H26A C26 H26B 109.5
H26A C26 H26C 109.5
H26A C26 H26E 127.0
H26B C26 H26C 109.5
H26B C26 H26E 17.7
H26C C26 H26E 98.4
C33 C36 H36A 98.7
C33 C36 H36D 110.6
C33 C36 H36E 109.0
C33 C36 H36F 108.9
C33 C36 H34F 87.9
H36A C36 H36D 149.8
H36A C36 H36E 51.3
H36A C36 H36F 65.8
H36A C36 H34F 160.7
H36D C36 H36E 109.5
H36D C36 H36F 109.5
H36D C36 H34F 24.9
H36E C36 H36F 109.5
H36E C36 H34F 109.4
H36F C36 H34F 129.1
C33 C35 H36B 89.6
C33 C35 H36C 91.4
C33 C35 H35A 110.2
C33 C35 H35B 107.7
C33 C35 H35C 110.4
C33 C35 H35D 100.2
H36B C35 H36C 67.5
H36B C35 H35A 116.3
H36B C35 H35B 18.2
H36B C35 H35C 118.9
H36B C35 H35D 145.0
H36C C35 H35A 52.8
H36C C35 H35B 69.5
H36C C35 H35C 156.7
H36C C35 H35D 144.5
H35A C35 H35B 109.5
H35A C35 H35C 109.5
H35A C35 H35D 91.8
H35B C35 H35C 109.5
H35B C35 H35D 135.4
H35C C35 H35D 26.4
C33 C35X H34A 85.8
C33 C35X H35C 104.5
C33 C35X H35D 108.6
C33 C35X H35E 108.7
C33 C35X H35F 111.1
H34A C35X H35C 169.6
H34A C35X H35D 143.9
H34A C35X H35E 96.0
H34A C35X H35F 35.6
H35C C35X H35D 34.0
H35C C35X H35E 79.7
H35C C35X H35F 137.1
H35D C35X H35E 109.5
H35D C35X H35F 109.5
H35E C35X H35F 109.5
C33 C34X H34B 91.9
C33 C34X H34C 109.5
C33 C34X H36D 91.1
C33 C34X H34D 99.3
C33 C34X H34E 107.3
C33 C34X H34F 121.1
H34B C34X H34C 81.0
H34B C34X H36D 142.3
H34B C34X H34D 86.8
H34B C34X H34E 30.6
H34B C34X H34F 138.4
H34C C34X H36D 132.5
H34C C34X H34D 11.7
H34C C34X H34E 100.2
H34C C34X H34F 107.2
H36D C34X H34D 129.6
H36D C34X H34E 114.0
H36D C34X H34F 31.7
H34D C34X H34E 109.5
H34D C34X H34F 109.5
H34E C34X H34F 109.5
C25 C27X H27B 104.5
C25 C27X H27C 83.4
C25 C27X H27D 102.9
C25 C27X H27E 116.1
C25 C27X H27F 109.1
H27B C27X H27C 73.7
H27B C27X H27D 2.4
H27B C27X H27E 110.0
H27B C27X H27F 107.2
H27C C27X H27D 75.2
H27C C27X H27E 157.1
H27C C27X H27F 49.6
H27D C27X H27E 109.5
H27D C27X H27F 109.4
H27E C27X H27F 109.5
C25 C28X H28C 94.9
C25 C28X H27A 92.5
C25 C28X H28D 108.9
C25 C28X H28E 107.8
C25 C28X H28F 111.7
H28C C28X H27A 163.5
H28C C28X H28D 86.0
H28C C28X H28E 33.2
H28C C28X H28F 141.5
H27A C28X H28D 105.5
H27A C28X H28E 130.4
H27A C28X H28F 23.3
H28D C28X H28E 109.5
H28D C28X H28F 109.5
H28E C28X H28F 109.5
C25 C26X H28B 93.2
C25 C26X H26B 102.6
C25 C26X H26D 102.4
C25 C26X H26E 129.2
C25 C26X H26F 95.3
H28B C26X H26B 136.3
H28B C26X H26D 97.6
H28B C26X H26E 119.7
H28B C26X H26F 12.9
H26B C26X H26D 117.7
H26B C26X H26E 27.0
H26B C26X H26F 123.6
H26D C26X H26E 109.5
H26D C26X H26F 109.5
H26E C26X H26F 109.5

loop_
_geom_bond_atom_site_label_1
_geom_bond_atom_site_label_2
_geom_bond_distance
Cu1 N1 1.962(3)
Cu1 N2 1.965(3)
Cu1 O2 1.898(2)
Cu1 O1 1.914(2)
Si2 C15 1.858(5)
Si2 O3 1.617(3)
Si2 C13 1.843(6)
Si2 C14 1.845(6)
N1 C7 1.279(5)
N1 C8 1.476(4)
Si1 C10 1.860(5)
Si1 O3 1.609(3)
Si1 C11 1.857(5)
Si1 C12 1.831(6)
N2 C18 1.283(4)
N2 C17 1.463(5)
O2 C24 1.305(4)
O1 C1 1.309(4)
C18 H18 0.9300
C18 C19 1.436(5)
C23 C22 1.375(5)
C23 C29 1.540(5)
C23 C24 1.431(5)
C20 H20 0.9300
C20 C19 1.415(5)
C20 C21 1.356(5)
C22 H22 0.9300
C22 C21 1.407(5)
C30 H30A 0.9600
C30 H30B 0.9600
C30 H30C 0.9600
C30 C29 1.529(5)
C29 C32 1.532(6)
C29 C31 1.523(6)
C24 C19 1.419(4)
C21 C25 1.539(5)
C1 C2 1.429(5)
C1 C6 1.430(5)
C15 H15A 0.9700
C15 H15B 0.9700
C15 C16 1.504(6)
C3 H3 0.9300
C3 C2 1.384(5)
C3 C4 1.400(5)
C7 H7 0.9300
C7 C6 1.438(5)
C8 H8A 0.9700
C8 H8B 0.9700
C8 C9 1.521(6)
C17 H17A 0.9700
C17 H17B 0.9700
C17 C16 1.516(6)
C2 C37 1.546(5)
C5 H5 0.9300
C5 C4 1.358(5)
C5 C6 1.401(5)
C4 C33 1.541(6)
C32 H32A 0.9600
C32 H32B 0.9600
C32 H32C 0.9600
C40 H40A 0.9600
C40 H40B 0.9600
C40 H40C 0.9600
C40 C37 1.547(6)
C31 H31A 0.9600
C31 H31B 0.9600
C31 H31C 0.9600
C38 H38A 0.9600
C38 H38B 0.9600
C38 H38C 0.9600
C38 C37 1.520(6)
C37 C39 1.533(6)
C39 H39A 0.9600
C39 H39B 0.9600
C39 H39C 0.9600
C16 H16A 0.9700
C16 H16B 0.9700
C25 C28 1.532(8)
C25 C27 1.497(8)
C25 C26 1.547(8)
C25 C27X 1.540(11)
C25 C28X 1.542(11)
C25 C26X 1.487(12)
C33 C34 1.537(9)
C33 C36X 1.515(10)
C33 C36 1.544(9)
C33 C35 1.457(9)
C33 C35X 1.541(10)
C33 C34X 1.492(10)
C10 H10A 0.9700
C10 H10B 0.9700
C10 C9 1.516(6)
C9 H9A 0.9700
C9 H9B 0.9700
C11 H11A 0.9600
C11 H11B 0.9600
C11 H11C 0.9600
C34 H34A 0.9600
C34 H34B 0.9601
C34 H34C 0.9600
C34 H34D 0.9244
C34 H34E 1.2295
C36X H36A 0.9601
C36X H36B 0.9601
C36X H36C 0.9602
C36X H35B 1.0930
C13 H13A 0.9600
C13 H13B 0.9600
C13 H13C 0.9600
C28 H28A 0.9597
C28 H28B 0.9600
C28 H28C 0.9600
C28 H26F 1.0912
C27 H27A 0.9600
C27 H27B 0.9602
C27 H27C 0.9600
C27 H27D 0.9476
C12 H12A 0.9600
C12 H12B 0.9600
C12 H12C 0.9600
C14 H14A 0.9600
C14 H14B 0.9600
C14 H14C 0.9600
C26 H26A 0.9598
C26 H26B 0.9600
C26 H26C 0.9599
C36 H36A 1.1537
C36 H36D 0.9601
C36 H36E 0.9598
C36 H36F 0.9603
C35 H35A 0.9599
C35 H35B 0.9601
C35 H35C 0.9601
C35 H35D 1.2198
C35X H35C 0.9538
C35X H35D 0.9600
C35X H35E 0.9599
C35X H35F 0.9599
C34X H34C 0.9993
C34X H34D 0.9599
C34X H34E 0.9601
C34X H34F 0.9600
C27X H27B 1.0058
C27X H27D 0.9598
C27X H27E 0.9602
C27X H27F 0.9600
C28X H27A 1.2331
C28X H28D 0.9598
C28X H28E 0.9601
C28X H28F 0.9600
C26X H26B 1.1360
C26X H26D 0.9599
C26X H26E 0.9602
C26X H26F 0.9601

loop_
_geom_torsion_atom_site_label_1
_geom_torsion_atom_site_label_2
_geom_torsion_atom_site_label_3
_geom_torsion_atom_site_label_4
_geom_torsion
Cu1 N1 C7 C6 0.2(6)
Cu1 N1 C8 C9 64.8(4)
Cu1 N2 C18 C19 2.1(5)
Cu1 N2 C17 C16 66.7(4)
Cu1 O2 C24 C23 -160.1(2)
Cu1 O2 C24 C19 21.2(5)
Cu1 O1 C1 C2 -160.6(3)
Cu1 O1 C1 C6 20.0(5)
Si2 C15 C16 C17 178.6(3)
N1 Cu1 N2 C18 109.6(4)
N1 Cu1 N2 C17 -64.4(4)
N1 Cu1 O2 C24 -174.6(3)
N1 Cu1 O1 C1 -24.5(3)
N1 C7 C6 C1 -12.0(7)
N1 C7 C6 C5 168.1(4)
N1 C8 C9 C10 64.5(4)
Si1 C10 C9 C8 177.7(3)
N2 Cu1 N1 C7 118.7(4)
N2 Cu1 N1 C8 -60.6(4)
N2 Cu1 O2 C24 -21.0(3)
N2 Cu1 O1 C1 -178.5(3)
N2 C18 C19 C20 172.5(4)
N2 C18 C19 C24 -7.7(6)
N2 C17 C16 C15 68.6(4)
O2 Cu1 N1 C7 -140.8(3)
O2 Cu1 N1 C8 39.9(3)
O2 Cu1 N2 C18 9.1(3)
O2 Cu1 N2 C17 -164.9(3)
O2 Cu1 O1 C1 76.8(4)
O2 C24 C19 C18 -4.3(5)
O2 C24 C19 C20 175.5(3)
O1 Cu1 N1 C7 14.0(3)
O1 Cu1 N1 C8 -165.3(3)
O1 Cu1 N2 C18 -146.0(3)
O1 Cu1 N2 C17 40.0(3)
O1 Cu1 O2 C24 84.1(3)
O1 C1 C2 C3 176.9(4)
O1 C1 C2 C37 -1.4(6)
O1 C1 C6 C7 1.4(6)
O1 C1 C6 C5 -178.7(4)
C18 N2 C17 C16 -107.6(4)
C23 C22 C21 C20 -1.6(5)
C23 C22 C21 C25 180.0(3)
C23 C24 C19 C18 177.0(3)
C23 C24 C19 C20 -3.3(5)
C20 C21 C25 C28 125.8(5)
C20 C21 C25 C27 3.9(7)
C20 C21 C25 C26 -118.3(5)
C20 C21 C25 C27X -44.9(9)
C20 C21 C25 C28X 67.4(8)
C20 C21 C25 C26X -174.4(8)
C22 C23 C29 C30 -128.0(4)
C22 C23 C29 C32 -7.3(5)
C22 C23 C29 C31 111.8(4)
C22 C23 C24 O2 -177.5(3)
C22 C23 C24 C19 1.3(5)
C22 C21 C25 C28 -55.9(6)
C22 C21 C25 C27 -177.8(5)
C22 C21 C25 C26 60.0(6)
C22 C21 C25 C27X 133.4(8)
C22 C21 C25 C28X -114.3(8)
C22 C21 C25 C26X 3.9(9)
C29 C23 C22 C21 179.9(3)
C29 C23 C24 O2 3.9(5)
C29 C23 C24 C19 -177.4(3)
C24 C23 C22 C21 1.2(5)
C24 C23 C29 C30 50.6(5)
C24 C23 C29 C32 171.3(4)
C24 C23 C29 C31 -69.6(4)
C19 C20 C21 C22 -0.5(5)
C19 C20 C21 C25 177.9(3)
C21 C20 C19 C18 -177.3(3)
C21 C20 C19 C24 3.0(5)
C1 C2 C37 C40 179.3(4)
C1 C2 C37 C38 60.1(5)
C1 C2 C37 C39 -62.5(5)
C15 Si2 O3 Si1 -104.8(9)
C3 C2 C37 C40 1.1(6)
C3 C2 C37 C38 -118.2(4)
C3 C2 C37 C39 119.2(4)
C3 C4 C33 C34 -173.7(7)
C3 C4 C33 C36X 3.4(9)
C3 C4 C33 C36 -59.1(7)
C3 C4 C33 C35 60.4(7)
C3 C4 C33 C35X 117.7(7)
C3 C4 C33 C34X -129.3(7)
C7 N1 C8 C9 -114.5(4)
C8 N1 C7 C6 179.5(4)
C17 N2 C18 C19 176.0(3)
C2 C1 C6 C7 -178.1(4)
C2 C1 C6 C5 1.8(6)
C2 C3 C4 C5 1.5(7)
C2 C3 C4 C33 -178.7(4)
C5 C4 C33 C34 6.0(8)
C5 C4 C33 C36X -176.9(8)
C5 C4 C33 C36 120.6(6)
C5 C4 C33 C35 -119.8(7)
C5 C4 C33 C35X -62.6(8)
C5 C4 C33 C34X 50.4(8)
C4 C3 C2 C1 2.1(7)
C4 C3 C2 C37 -179.6(4)
C4 C5 C6 C1 1.9(7)
C4 C5 C6 C7 -178.2(4)
C6 C1 C2 C3 -3.7(6)
C6 C1 C2 C37 178.0(4)
C6 C5 C4 C3 -3.5(7)
C6 C5 C4 C33 176.7(4)
C10 Si1 O3 Si2 97.8(9)
O3 Si2 C15 C16 71.7(4)
O3 Si1 C10 C9 57.8(4)
C11 Si1 C10 C9 -60.2(4)
C11 Si1 O3 Si2 -143.4(9)
C13 Si2 C15 C16 -49.7(4)
C13 Si2 O3 Si1 17.3(10)
C12 Si1 C10 C9 178.4(3)
C12 Si1 O3 Si2 -22.3(10)
C14 Si2 C15 C16 -169.9(4)
C14 Si2 O3 Si1 137.0(9)
